data_7100464
loop_
_publ_author_name
'Hong-Cai Zhou.'
'Yanxiong Ke.'
'Shengqian Ma.'
'Tracy M. Petersen'
'Daofeng Sun'

_publ_section_title
;
Syntheses, characterization, and photoluminescence of
isostructural Mn, Co, and Zn MOFs having a diamondoid structure with
large tetrahedral cages and high thermal stability
;
_journal_name_full 'Chemical Communications'
_journal_paper_doi 10.1039/b502007g
_journal_year 2005
_chemical_formula_moiety 'Co6 O 2(C24 H12 N3 O6) 2(C24 H13 N3 O6) 1.5(H2O)'
_chemical_formula_sum 'C96 H53 Co6 N12 O26.5'
_chemical_formula_weight 2152.08
_space_group_IT_number 203
_symmetry_cell_setting cubic
_symmetry_space_group_name_Hall '-F 2uv 2vw 3'
_symmetry_space_group_name_H-M 'F d -3 :2'
_cell_angle_alpha 90.00
_cell_angle_beta 90.00
_cell_angle_gamma 90.00
_cell_formula_units_Z 8
_cell_length_a 25.7202(5)
_cell_length_b 25.7202(5)
_cell_length_c 25.7202(5)
_cell_measurement_temperature 213(2)
_cell_volume 17014.6(6)
_diffrn_ambient_temperature 273(2)
_exptl_crystal_density_diffrn 1.680
_cod_depositor_comments
;
The following automatic conversions were performed:
'_symmetry_cell_setting' value 'Cubic' changed to 'cubic' according to
'/home/saulius/struct/CIF-dictionaries/cif_core.dic' dictionary named
'cif_core.dic' version 2.4.1 from 2010-06-29.

Automatic conversion script
Id: cif_fix_enum 1527 2010-12-29 10:47:43Z saulius 
;
_cod_original_sg_symbol_H-M 'F d -3'
_cod_original_formula_sum 'C96 H53 Co6 N12 O26.50'
_cod_database_code 7100464

loop_
_symmetry_equiv_pos_as_xyz
'x, y, z'
'-x+1/4, -y+1/4, z'
'-x+1/4, y, -z+1/4'
'x, -y+1/4, -z+1/4'
'z, x, y'
'z, -x+1/4, -y+1/4'
'-z+1/4, -x+1/4, y'
'-z+1/4, x, -y+1/4'
'y, z, x'
'-y+1/4, z, -x+1/4'
'y, -z+1/4, -x+1/4'
'-y+1/4, -z+1/4, x'
'x, y+1/2, z+1/2'
'-x+1/4, -y+3/4, z+1/2'
'-x+1/4, y+1/2, -z+3/4'
'x, -y+3/4, -z+3/4'
'z, x+1/2, y+1/2'
'z, -x+3/4, -y+3/4'
'-z+1/4, -x+3/4, y+1/2'
'-z+1/4, x+1/2, -y+3/4'
'y, z+1/2, x+1/2'
'-y+1/4, z+1/2, -x+3/4'
'y, -z+3/4, -x+3/4'
'-y+1/4, -z+3/4, x+1/2'
'x+1/2, y, z+1/2'
'-x+3/4, -y+1/4, z+1/2'
'-x+3/4, y, -z+3/4'
'x+1/2, -y+1/4, -z+3/4'
'z+1/2, x, y+1/2'
'z+1/2, -x+1/4, -y+3/4'
'-z+3/4, -x+1/4, y+1/2'
'-z+3/4, x, -y+3/4'
'y+1/2, z, x+1/2'
'-y+3/4, z, -x+3/4'
'y+1/2, -z+1/4, -x+3/4'
'-y+3/4, -z+1/4, x+1/2'
'x+1/2, y+1/2, z'
'-x+3/4, -y+3/4, z'
'-x+3/4, y+1/2, -z+1/4'
'x+1/2, -y+3/4, -z+1/4'
'z+1/2, x+1/2, y'
'z+1/2, -x+3/4, -y+1/4'
'-z+3/4, -x+3/4, y'
'-z+3/4, x+1/2, -y+1/4'
'y+1/2, z+1/2, x'
'-y+3/4, z+1/2, -x+1/4'
'y+1/2, -z+3/4, -x+1/4'
'-y+3/4, -z+3/4, x'
'-x, -y, -z'
'x-1/4, y-1/4, -z'
'x-1/4, -y, z-1/4'
'-x, y-1/4, z-1/4'
'-z, -x, -y'
'-z, x-1/4, y-1/4'
'z-1/4, x-1/4, -y'
'z-1/4, -x, y-1/4'
'-y, -z, -x'
'y-1/4, -z, x-1/4'
'-y, z-1/4, x-1/4'
'y-1/4, z-1/4, -x'
'-x, -y+1/2, -z+1/2'
'x-1/4, y+1/4, -z+1/2'
'x-1/4, -y+1/2, z+1/4'
'-x, y+1/4, z+1/4'
'-z, -x+1/2, -y+1/2'
'-z, x+1/4, y+1/4'
'z-1/4, x+1/4, -y+1/2'
'z-1/4, -x+1/2, y+1/4'
'-y, -z+1/2, -x+1/2'
'y-1/4, -z+1/2, x+1/4'
'-y, z+1/4, x+1/4'
'y-1/4, z+1/4, -x+1/2'
'-x+1/2, -y, -z+1/2'
'x+1/4, y-1/4, -z+1/2'
'x+1/4, -y, z+1/4'
'-x+1/2, y-1/4, z+1/4'
'-z+1/2, -x, -y+1/2'
'-z+1/2, x-1/4, y+1/4'
'z+1/4, x-1/4, -y+1/2'
'z+1/4, -x, y+1/4'
'-y+1/2, -z, -x+1/2'
'y+1/4, -z, x+1/4'
'-y+1/2, z-1/4, x+1/4'
'y+1/4, z-1/4, -x+1/2'
'-x+1/2, -y+1/2, -z'
'x+1/4, y+1/4, -z'
'x+1/4, -y+1/2, z-1/4'
'-x+1/2, y+1/4, z-1/4'
'-z+1/2, -x+1/2, -y'
'-z+1/2, x+1/4, y-1/4'
'z+1/4, x+1/4, -y'
'z+1/4, -x+1/2, y-1/4'
'-y+1/2, -z+1/2, -x'
'y+1/4, -z+1/2, x-1/4'
'-y+1/2, z+1/4, x-1/4'
'y+1/4, z+1/4, -x'

loop_
_atom_site_label
_atom_site_type_symbol
_atom_site_fract_x
_atom_site_fract_y
_atom_site_fract_z
_atom_site_U_iso_or_equiv
_atom_site_adp_type
_atom_site_occupancy
_atom_site_symmetry_multiplicity
_atom_site_calc_flag
_atom_site_refinement_flags
_atom_site_disorder_assembly
_atom_site_disorder_group
Co1 Co 0.0000 0.5000 0.0000 0.0214(11) Uani 1 6 d S . .
Co2 Co 0.07845(6) 0.57845(6) 0.07845(6) 0.0417(11) Uani 1 3 d S . .
O1 O 0.1250 0.6250 0.1250 0.017(5) Uani 1 12 d S . .
O2 O 0.0640(3) 0.5192(3) 0.1239(3) 0.052(2) Uani 1 1 d . . .
O3 O -0.0069(3) 0.5026(3) 0.0801(3) 0.039(2) Uani 1 1 d . . .
N1 N 0.0047(4) 0.3183(4) 0.2976(4) 0.061(3) Uani 1 1 d . . .
C1 C 0.0239(5) 0.4932(4) 0.1151(4) 0.039(3) Uani 1 1 d . . .
C2 C 0.0099(4) 0.4494(4) 0.1526(4) 0.033(3) Uani 1 1 d . . .
C3 C -0.0324(5) 0.4196(4) 0.1444(5) 0.047(3) Uani 1 1 d . . .
H3 H -0.0530 0.4258 0.1154 0.056 Uiso 1 1 calc R . .
C4 C -0.0458(5) 0.3800(5) 0.1785(5) 0.051(3) Uani 1 1 d . . .
H4 H -0.0753 0.3601 0.1722 0.061 Uiso 1 1 calc R . .
C5 C -0.0155(4) 0.3700(5) 0.2214(4) 0.047(3) Uani 1 1 d . . .
C6 C 0.0279(5) 0.4006(5) 0.2294(5) 0.056(4) Uani 1 1 d . . .
H6 H 0.0487 0.3949 0.2584 0.068 Uiso 1 1 calc R . .
C7 C 0.0407(5) 0.4393(4) 0.1952(4) 0.050(3) Uani 1 1 d . . .
H7 H 0.0706 0.4590 0.2007 0.060 Uiso 1 1 calc R . .
C8 C -0.0275(5) 0.3266(5) 0.2562(5) 0.059(4) Uani 1 1 d . . .
O1W O -0.059(5) 0.391(6) 0.361(6) 0.17(6) Uiso 0.13 1 d P . .

loop_
_atom_site_aniso_label
_atom_site_aniso_U_11
_atom_site_aniso_U_22
_atom_site_aniso_U_33
_atom_site_aniso_U_23
_atom_site_aniso_U_13
_atom_site_aniso_U_12
Co1 0.0214(11) 0.0214(11) 0.0214(11) -0.0010(7) -0.0010(7) -0.0010(7)
Co2 0.0417(11) 0.0417(11) 0.0417(11) -0.0007(7) -0.0007(7) -0.0007(7)
O1 0.017(5) 0.017(5) 0.017(5) 0.000 0.000 0.000
O2 0.056(5) 0.048(5) 0.050(5) 0.008(4) -0.009(4) -0.016(5)
O3 0.046(5) 0.052(5) 0.018(4) 0.006(3) 0.002(4) 0.009(4)
N1 0.061(7) 0.066(7) 0.057(7) 0.027(6) -0.024(6) -0.033(6)
C1 0.056(8) 0.038(7) 0.022(6) -0.004(5) 0.006(6) 0.005(6)
C2 0.043(7) 0.030(6) 0.025(6) -0.006(5) -0.006(5) -0.001(5)
C3 0.049(8) 0.042(7) 0.049(7) 0.011(6) -0.020(6) -0.005(6)
C4 0.056(8) 0.047(7) 0.049(8) 0.012(6) -0.022(6) -0.023(6)
C5 0.051(7) 0.048(7) 0.042(7) 0.016(6) -0.020(6) -0.015(6)
C6 0.075(9) 0.050(7) 0.044(7) 0.018(6) -0.030(7) -0.020(7)
C7 0.061(8) 0.046(7) 0.042(7) 0.004(6) -0.017(6) -0.026(6)
C8 0.062(9) 0.054(8) 0.062(9) 0.023(6) -0.027(7) -0.029(7)

loop_
_geom_bond_atom_site_label_1
_geom_bond_atom_site_label_2
_geom_bond_distance
_geom_bond_site_symmetry_2
_geom_bond_publ_flag
Co1 O3 2.068(7) 65 ?
Co1 O3 2.068(7) 93 ?
Co1 O3 2.068(7) . ?
Co1 O3 2.068(7) 49_565 ?
Co1 O3 2.068(7) 45_455 ?
Co1 O3 2.068(7) 17_554 ?
Co2 O2 1.956(8) 45_455 ?
Co2 O2 1.956(8) . ?
Co2 O2 1.956(8) 17_554 ?
Co2 O1 2.074(3) . ?
O1 Co2 2.074(3) 4_565 ?
O1 Co2 2.074(3) 3 ?
O1 Co2 2.074(3) 2_565 ?
O2 C1 1.249(14) . ?
O3 C1 1.225(13) . ?
N1 C8 1.317(15) 7 ?
N1 C8 1.366(15) . ?
C1 C2 1.527(15) . ?
C2 C3 1.347(14) . ?
C2 C7 1.375(15) . ?
C3 C4 1.388(16) . ?
C3 H3 0.9300 . ?
C4 C5 1.376(15) . ?
C4 H4 0.9300 . ?
C5 C6 1.382(17) . ?
C5 C8 1.462(17) . ?
C6 C7 1.369(16) . ?
C6 H6 0.9300 . ?
C7 H7 0.9300 . ?
C8 N1 1.317(15) 10 ?
O1W O1W 1.1(2) 16 ?
O1W O1W 1.8(2) 47_455 ?
O1W O1W 1.8(2) 20 ?
